data_4078120
loop_
_publ_author_name
'Wang, Sunewang Rixin'
'Xie, Zuowei'

_publ_section_title
;
 Reaction of Carboryne with Alkylbenzenes
;
_journal_issue 8
_journal_name_full Organometallics
_journal_page_first 3316
_journal_paper_doi 10.1021/om300129t
_journal_volume 31
_journal_year 2012
_chemical_formula_sum 'C11 H24 B10 Si'
_chemical_formula_weight 292.49
_chemical_name_systematic
; 
 ? 
;
_space_group_IT_number 61
_symmetry_cell_setting orthorhombic
_symmetry_space_group_name_Hall '-P 2ac 2ab'
_symmetry_space_group_name_H-M 'P b c a'
_atom_sites_solution_hydrogens geom
_atom_sites_solution_primary direct
_atom_sites_solution_secondary difmap
_audit_creation_method SHELXL-97
_cell_angle_alpha 90.00
_cell_angle_beta 90.00
_cell_angle_gamma 90.00
_cell_formula_units_Z 8
_cell_length_a 13.8031(7)
_cell_length_b 14.1630(8)
_cell_length_c 18.1401(9)
_cell_measurement_reflns_used 238
_cell_measurement_temperature 296(2)
_cell_measurement_theta_max 15
_cell_measurement_theta_min 15
_cell_volume 3546.3(3)
_computing_cell_refinement 'BRUKER KAPPA APEXII DUO DIFFRACTOMETER'
_computing_data_collection 'BRUKER KAPPA APEXII DUO DIFFRACTOMETER'
_computing_data_reduction 'BRUKER KAPPA APEXII DUO DIFFRACTOMETER'
_computing_molecular_graphics 'SIEMENS SHELXTL'
_computing_publication_material 'SIEMENS SHELXTL'
_computing_structure_refinement 'SHELXL-97 (Sheldrick, 2008)'
_computing_structure_solution 'SHELXS-97 (Sheldrick, 2008)'
_diffrn_ambient_temperature 296(2)
_diffrn_measured_fraction_theta_full 1.000
_diffrn_measured_fraction_theta_max 1.000
_diffrn_measurement_device_type 'BRUKER KAPPA APEXII DUO DIFFRACTOMETER'
_diffrn_measurement_method 'PHI & OMEGA SCAN'
_diffrn_radiation_monochromator graphite
_diffrn_radiation_source 'fine-focus sealed tube'
_diffrn_radiation_type MoK\a
_diffrn_radiation_wavelength 0.71073
_diffrn_reflns_av_R_equivalents 0.0579
_diffrn_reflns_av_sigmaI/netI 0.0264
_diffrn_reflns_limit_h_max 16
_diffrn_reflns_limit_h_min -16
_diffrn_reflns_limit_k_max 17
_diffrn_reflns_limit_k_min -16
_diffrn_reflns_limit_l_max 21
_diffrn_reflns_limit_l_min -16
_diffrn_reflns_number 30138
_diffrn_reflns_theta_full 25.24
_diffrn_reflns_theta_max 25.24
_diffrn_reflns_theta_min 2.25
_exptl_absorpt_coefficient_mu 0.117
_exptl_absorpt_correction_T_max 0.7456
_exptl_absorpt_correction_T_min 0.6785
_exptl_absorpt_correction_type multi-scan
_exptl_crystal_colour colourless
_exptl_crystal_density_diffrn 1.096
_exptl_crystal_density_method 'not measured'
_exptl_crystal_description block
_exptl_crystal_F_000 1232
_exptl_crystal_size_max 0.50
_exptl_crystal_size_mid 0.40
_exptl_crystal_size_min 0.30
_refine_diff_density_max 0.237
_refine_diff_density_min -0.223
_refine_diff_density_rms 0.037
_refine_ls_extinction_method none
_refine_ls_goodness_of_fit_ref 1.056
_refine_ls_hydrogen_treatment riding
_refine_ls_matrix_type full
_refine_ls_number_parameters 199
_refine_ls_number_reflns 3216
_refine_ls_number_restraints 0
_refine_ls_restrained_S_all 1.056
_refine_ls_R_factor_all 0.0543
_refine_ls_R_factor_gt 0.0417
_refine_ls_shift/su_max 0.001
_refine_ls_shift/su_mean 0.000
_refine_ls_structure_factor_coef Fsqd
_refine_ls_weighting_details 'calc w=1/[\s^2^(Fo^2^)+(0.0700P)^2^+1.2867P] where P=(Fo^2^+2Fc^2^)/3'
_refine_ls_weighting_scheme calc
_refine_ls_wR_factor_gt 0.1168
_refine_ls_wR_factor_ref 0.1341
_reflns_number_gt 2619
_reflns_number_total 3216
_reflns_threshold_expression >2sigma(I)
_cod_data_source_file om300129t_si_001.cif
_cod_data_source_block 4c
_cod_depositor_comments
;
The following automatic conversions were performed:

'_symmetry_cell_setting' value 'Orthorhombic' changed to
'orthorhombic' according to
/home/saulius/struct/CIF-dictionaries/cif_core.dic dictionary named
'cif_core.dic' version 2.4.1 from 2010-06-29.

Automatic conversion script
Id: cif_fix_values 1715 2011-07-08 13:25:40Z adriana 
;
_cod_original_sg_symbol_H-M Pbca
_cod_database_code 4078120

loop_
_symmetry_equiv_pos_as_xyz
'x, y, z'
'-x+1/2, -y, z+1/2'
'-x, y+1/2, -z+1/2'
'x+1/2, -y+1/2, -z'
'-x, -y, -z'
'x-1/2, y, -z-1/2'
'x, -y-1/2, z-1/2'
'-x-1/2, y-1/2, z'

loop_
_atom_site_label
_atom_site_type_symbol
_atom_site_fract_x
_atom_site_fract_y
_atom_site_fract_z
_atom_site_U_iso_or_equiv
_atom_site_adp_type
_atom_site_occupancy
_atom_site_symmetry_multiplicity
_atom_site_calc_flag
_atom_site_refinement_flags
Si1 Si 0.78564(4) 0.06782(4) 0.51361(3) 0.04443(19) Uani 1 1 d .
C1 C 0.56835(12) 0.04778(11) 0.69095(9) 0.0355(4) Uani 1 1 d .
C2 C 0.62683(12) 0.10082(11) 0.62640(8) 0.0321(4) Uani 1 1 d .
C11 C 0.60585(15) -0.05659(12) 0.69702(10) 0.0466(5) Uani 1 1 d .
H11A H 0.5726 -0.0920 0.7359 0.056 Uiso 1 1 calc R
C12 C 0.59329(14) -0.10179(12) 0.62202(11) 0.0469(5) Uani 1 1 d .
H12A H 0.5549 -0.1548 0.6142 0.056 Uiso 1 1 calc R
C13 C 0.64153(12) -0.05926(12) 0.56887(10) 0.0397(4) Uani 1 1 d .
H13A H 0.6391 -0.0803 0.5203 0.048 Uiso 1 1 calc R
C14 C 0.70207(11) 0.02716(11) 0.59157(9) 0.0343(4) Uani 1 1 d .
C15 C 0.71431(15) -0.05269(14) 0.70917(11) 0.0532(5) Uani 1 1 d .
H15A H 0.7442 -0.0784 0.7505 0.064 Uiso 1 1 calc R
C16 C 0.76251(14) -0.01011(14) 0.65662(10) 0.0465(4) Uani 1 1 d .
H16A H 0.8294 -0.0028 0.6585 0.056 Uiso 1 1 calc R
C17 C 0.8527(2) -0.0410(2) 0.48642(17) 0.0895(9) Uani 1 1 d .
H17A H 0.8969 -0.0264 0.4472 0.134 Uiso 1 1 calc R
H17B H 0.8075 -0.0881 0.4701 0.134 Uiso 1 1 calc R
H17C H 0.8882 -0.0646 0.5280 0.134 Uiso 1 1 calc R
C18 C 0.71917(17) 0.1142(2) 0.43239(11) 0.0785(8) Uani 1 1 d .
H18A H 0.7647 0.1336 0.3953 0.118 Uiso 1 1 calc R
H18B H 0.6805 0.1674 0.4470 0.118 Uiso 1 1 calc R
H18C H 0.6780 0.0657 0.4128 0.118 Uiso 1 1 calc R
C19 C 0.87209(15) 0.15840(17) 0.54741(12) 0.0631(6) Uani 1 1 d .
H19A H 0.9134 0.1779 0.5077 0.095 Uiso 1 1 calc R
H19B H 0.9108 0.1322 0.5864 0.095 Uiso 1 1 calc R
H19C H 0.8368 0.2119 0.5657 0.095 Uiso 1 1 calc R
B3 B 0.50380(14) 0.07481(14) 0.61047(11) 0.0384(4) Uani 1 1 d .
H3 H 0.4770 0.0238 0.5696 0.046 Uiso 1 1 calc R
B4 B 0.45033(15) 0.08470(15) 0.69782(12) 0.0458(5) Uani 1 1 d .
H4 H 0.3901 0.0384 0.7144 0.055 Uiso 1 1 calc R
B5 B 0.53841(17) 0.12144(17) 0.76261(12) 0.0506(6) Uani 1 1 d .
H5 H 0.5346 0.0986 0.8205 0.061 Uiso 1 1 calc R
B6 B 0.65068(16) 0.13596(15) 0.71799(11) 0.0455(5) Uani 1 1 d .
H6 H 0.7195 0.1250 0.7473 0.055 Uiso 1 1 calc R
B7 B 0.55180(16) 0.18294(15) 0.58310(12) 0.0464(5) Uani 1 1 d .
H7 H 0.5583 0.2016 0.5245 0.056 Uiso 1 1 calc R
B8 B 0.43815(16) 0.17569(16) 0.63018(13) 0.0507(5) Uani 1 1 d .
H8 H 0.3689 0.1912 0.6027 0.061 Uiso 1 1 calc R
B9 B 0.45744(17) 0.20523(16) 0.72413(14) 0.0531(6) Uani 1 1 d .
H9 H 0.4007 0.2388 0.7577 0.064 Uiso 1 1 calc R
B10 B 0.58084(18) 0.23582(17) 0.73471(14) 0.0559(6) Uani 1 1 d .
H10 H 0.6036 0.2901 0.7745 0.067 Uiso 1 1 calc R
B11 B 0.64034(17) 0.22024(14) 0.64741(13) 0.0493(5) Uani 1 1 d .
H11 H 0.7029 0.2626 0.6296 0.059 Uiso 1 1 calc R
B12 B 0.52023(19) 0.26634(16) 0.65251(15) 0.0566(6) Uani 1 1 d .
H12 H 0.5044 0.3404 0.6389 0.068 Uiso 1 1 calc R

loop_
_atom_site_aniso_label
_atom_site_aniso_U_11
_atom_site_aniso_U_22
_atom_site_aniso_U_33
_atom_site_aniso_U_23
_atom_site_aniso_U_13
_atom_site_aniso_U_12
Si1 0.0407(3) 0.0542(3) 0.0384(3) -0.0058(2) 0.0063(2) -0.0051(2)
C1 0.0427(9) 0.0323(8) 0.0314(8) 0.0002(6) 0.0029(7) -0.0040(7)
C2 0.0361(8) 0.0292(8) 0.0310(8) -0.0009(6) 0.0014(6) -0.0034(6)
C11 0.0626(12) 0.0334(9) 0.0439(10) 0.0100(7) 0.0057(9) 0.0012(8)
C12 0.0555(11) 0.0261(8) 0.0591(11) -0.0027(8) 0.0024(9) -0.0010(8)
C13 0.0436(9) 0.0338(9) 0.0418(9) -0.0083(7) -0.0036(8) 0.0040(7)
C14 0.0357(8) 0.0333(8) 0.0338(8) -0.0023(7) -0.0024(7) 0.0024(7)
C15 0.0639(13) 0.0532(12) 0.0425(10) 0.0087(9) -0.0086(9) 0.0159(10)
C16 0.0428(10) 0.0532(11) 0.0434(10) -0.0036(8) -0.0086(8) 0.0098(8)
C17 0.0834(19) 0.0844(19) 0.101(2) -0.0254(16) 0.0401(16) 0.0077(15)
C18 0.0691(15) 0.126(2) 0.0401(11) 0.0149(13) -0.0007(10) -0.0204(15)
C19 0.0507(12) 0.0775(15) 0.0612(13) -0.0019(11) 0.0056(10) -0.0211(11)
B3 0.0351(10) 0.0408(11) 0.0393(10) -0.0032(8) -0.0030(8) 0.0018(8)
B4 0.0409(11) 0.0452(12) 0.0513(12) -0.0055(9) 0.0121(9) -0.0046(9)
B5 0.0623(14) 0.0548(13) 0.0346(10) -0.0098(9) 0.0090(10) -0.0029(11)
B6 0.0489(12) 0.0472(12) 0.0404(10) -0.0128(9) -0.0023(9) -0.0073(9)
B7 0.0563(13) 0.0378(11) 0.0451(11) 0.0075(9) 0.0068(10) 0.0111(9)
B8 0.0466(12) 0.0499(13) 0.0556(13) -0.0029(10) 0.0028(10) 0.0129(10)
B9 0.0564(13) 0.0459(12) 0.0570(13) -0.0134(10) 0.0171(11) 0.0035(10)
B10 0.0621(14) 0.0468(12) 0.0589(14) -0.0221(11) 0.0112(11) -0.0076(11)
B11 0.0555(13) 0.0309(10) 0.0614(13) -0.0084(9) 0.0146(11) -0.0083(9)
B12 0.0667(15) 0.0334(11) 0.0698(15) -0.0024(10) 0.0173(12) 0.0075(10)

loop_
_atom_type_symbol
_atom_type_description
_atom_type_scat_dispersion_real
_atom_type_scat_dispersion_imag
_atom_type_scat_source
C C 0.0033 0.0016 'International Tables Vol C Tables 4.2.6.8 and 6.1.1.4'
H H 0.0000 0.0000 'International Tables Vol C Tables 4.2.6.8 and 6.1.1.4'
B B 0.0013 0.0007 'International Tables Vol C Tables 4.2.6.8 and 6.1.1.4'
Si Si 0.0817 0.0704 'International Tables Vol C Tables 4.2.6.8 and 6.1.1.4'

loop_
_geom_angle_atom_site_label_1
_geom_angle_atom_site_label_2
_geom_angle_atom_site_label_3
_geom_angle
C18 Si1 C19 109.58(12)
C18 Si1 C17 109.16(14)
C19 Si1 C17 109.87(13)
C18 Si1 C14 113.29(9)
C19 Si1 C14 110.57(9)
C17 Si1 C14 104.23(10)
C11 C1 C2 108.98(13)
C11 C1 B4 126.51(15)
C2 C1 B4 112.77(13)
C11 C1 B5 126.74(15)
C2 C1 B5 112.84(13)
B4 C1 B5 62.06(12)
C11 C1 B3 115.58(13)
C2 C1 B3 63.04(10)
B4 C1 B3 60.73(11)
B5 C1 B3 112.06(14)
C11 C1 B6 115.85(15)
C2 C1 B6 63.06(10)
B4 C1 B6 112.15(14)
B5 C1 B6 60.85(11)
B3 C1 B6 113.94(13)
C14 C2 C1 107.96(12)
C14 C2 B11 130.43(14)
C1 C2 B11 110.34(13)
C14 C2 B7 129.91(13)
C1 C2 B7 109.96(13)
B11 C2 B7 61.00(12)
C14 C2 B3 115.10(12)
C1 C2 B3 62.48(10)
B11 C2 B3 109.99(13)
B7 C2 B3 59.55(11)
C14 C2 B6 115.72(13)
C1 C2 B6 62.62(10)
B11 C2 B6 60.06(12)
B7 C2 B6 110.28(13)
B3 C2 B6 113.15(13)
C12 C11 C15 105.04(16)
C12 C11 C1 107.30(14)
C15 C11 C1 107.57(15)
C13 C12 C11 113.99(16)
C12 C13 C14 116.26(15)
C13 C14 C16 103.12(14)
C13 C14 C2 105.76(13)
C16 C14 C2 105.82(13)
C13 C14 Si1 111.66(11)
C16 C14 Si1 110.07(12)
C2 C14 Si1 119.09(11)
C16 C15 C11 114.41(17)
C15 C16 C14 116.15(17)
B8 B3 B7 62.07(12)
B8 B3 C1 105.94(14)
B7 B3 C1 103.67(14)
B8 B3 B4 61.75(13)
B7 B3 B4 110.34(15)
C1 B3 B4 58.58(11)
B8 B3 C2 107.37(14)
B7 B3 C2 59.73(11)
C1 B3 C2 54.47(9)
B4 B3 C2 103.94(13)
C1 B4 B3 60.68(10)
C1 B4 B5 59.02(11)
B3 B4 B5 109.54(14)
C1 B4 B9 105.08(14)
B3 B4 B9 107.25(15)
B5 B4 B9 60.04(13)
C1 B4 B8 105.03(14)
B3 B4 B8 58.46(12)
B5 B4 B8 107.98(16)
B9 B4 B8 59.76(13)
C1 B5 B6 60.73(11)
C1 B5 B4 58.92(11)
B6 B5 B4 109.50(14)
C1 B5 B9 105.08(15)
B6 B5 B9 107.19(16)
B4 B5 B9 60.15(13)
C1 B5 B10 104.84(14)
B6 B5 B10 58.52(13)
B4 B5 B10 107.59(17)
B9 B5 B10 59.39(13)
B10 B6 B11 61.91(13)
B10 B6 C1 105.56(15)
B11 B6 C1 103.12(14)
B10 B6 B5 61.75(13)
B11 B6 B5 110.07(16)
C1 B6 B5 58.42(11)
B10 B6 C2 106.87(15)
B11 B6 C2 59.36(11)
C1 B6 C2 54.32(9)
B5 B6 C2 103.63(14)
B3 B7 C2 60.72(10)
B3 B7 B11 109.71(15)
C2 B7 B11 59.49(11)
B3 B7 B12 106.78(15)
C2 B7 B12 105.62(15)
B11 B7 B12 60.33(13)
B3 B7 B8 58.64(12)
C2 B7 B8 105.51(14)
B11 B7 B8 107.93(16)
B12 B7 B8 59.07(13)
B3 B8 B12 108.24(16)
B3 B8 B9 108.34(16)
B12 B8 B9 60.68(14)
B3 B8 B4 59.80(12)
B12 B8 B4 107.91(17)
B9 B8 B4 59.78(13)
B3 B8 B7 59.28(12)
B12 B8 B7 60.22(13)
B9 B8 B7 108.26(16)
B4 B8 B7 106.65(15)
B10 B9 B5 60.92(13)
B10 B9 B8 107.85(16)
B5 B9 B8 108.35(15)
B10 B9 B4 108.54(15)
B5 B9 B4 59.81(13)
B8 B9 B4 60.45(13)
B10 B9 B12 59.50(14)
B5 B9 B12 107.75(16)
B8 B9 B12 59.23(14)
B4 B9 B12 107.29(15)
B6 B10 B12 108.36(15)
B6 B10 B9 108.42(15)
B12 B10 B9 60.74(14)
B6 B10 B5 59.73(13)
B12 B10 B5 107.75(16)
B9 B10 B5 59.69(13)
B6 B10 B11 59.54(12)
B12 B10 B11 60.13(14)
B9 B10 B11 108.33(16)
B5 B10 B11 106.66(14)
C2 B11 B6 60.58(10)
C2 B11 B7 59.52(11)
B6 B11 B7 109.49(14)
C2 B11 B12 105.48(15)
B6 B11 B12 106.64(16)
B7 B11 B12 60.12(13)
C2 B11 B10 105.23(14)
B6 B11 B10 58.55(13)
B7 B11 B10 107.57(16)
B12 B11 B10 58.99(14)
B8 B12 B10 108.74(17)
B8 B12 B7 60.71(13)
B10 B12 B7 108.61(16)
B8 B12 B11 108.62(15)
B10 B12 B11 60.88(14)
B7 B12 B11 59.55(12)
B8 B12 B9 60.08(13)
B10 B12 B9 59.75(14)
B7 B12 B9 108.17(15)
B11 B12 B9 108.14(17)

loop_
_geom_bond_atom_site_label_1
_geom_bond_atom_site_label_2
_geom_bond_distance
Si1 C18 1.856(2)
Si1 C19 1.856(2)
Si1 C17 1.865(3)
Si1 C14 1.9137(17)
C1 C11 1.570(2)
C1 C2 1.608(2)
C1 B4 1.715(3)
C1 B5 1.717(3)
C1 B3 1.753(3)
C1 B6 1.758(3)
C2 C14 1.602(2)
C2 B11 1.744(2)
C2 B7 1.744(3)
C2 B3 1.761(2)
C2 B6 1.765(2)
C11 C12 1.514(3)
C11 C15 1.514(3)
C12 C13 1.317(3)
C13 C14 1.538(2)
C14 C16 1.539(2)
C15 C16 1.310(3)
B3 B8 1.729(3)
B3 B7 1.741(3)
B3 B4 1.754(3)
B4 B5 1.769(3)
B4 B9 1.775(3)
B4 B8 1.787(3)
B5 B6 1.760(3)
B5 B9 1.773(3)
B5 B10 1.795(3)
B6 B10 1.738(3)
B6 B11 1.756(3)
B7 B11 1.770(3)
B7 B12 1.781(3)
B7 B8 1.789(3)
B8 B12 1.760(3)
B8 B9 1.775(3)
B9 B10 1.768(3)
B9 B12 1.786(3)
B10 B12 1.764(4)
B10 B11 1.797(3)
B11 B12 1.784(3)
